data_7044063
loop_
_publ_author_name
'Ekanayake, Danushka M.'
'Kulesa, Krista M.'
'Singh, Jaffarguriqbal'
'Kpogo, Kenneth Kwame'
'Mazumder, Shivnath'
'Schlegel, H. Bernhard'
'Verani, Claudio'

_publ_section_title
;
 A pentadentate nitrogen-rich copper electrocatalyst for water reduction
 with pH-dependent molecular mechanisms
;
_journal_name_full 'Dalton Trans.'
_journal_paper_doi 10.1039/C7DT02711G
_journal_year 2017
_chemical_formula_moiety 'C25 H25 Cu N5, F6 P'
_chemical_formula_sum 'C25 H25 Cu F6 N5 P'
_chemical_formula_weight 604.02
_chemical_name_systematic
;
 ? 
;
_space_group_crystal_system triclinic
_space_group_IT_number 2
_space_group_name_Hall '-P 1'
_space_group_name_H-M_alt 'P -1'
_symmetry_Int_Tables_number 2
_symmetry_space_group_name_Hall '-P 1'
_symmetry_space_group_name_H-M 'P -1'
_atom_sites_solution_primary direct
_audit_creation_date 2016-06-09
_audit_creation_method
;
Olex2 1.2
(compiled 2016.02.19 svn.r3266 for OlexSys, GUI svn.r5155)
;
_audit_update_record
;
2017-07-21 deposited with the CCDC.
2017-08-31 downloaded from the CCDC.
;
_cell_angle_alpha 93.317(3)
_cell_angle_beta 91.601(3)
_cell_angle_gamma 99.641(3)
_cell_formula_units_Z 4
_cell_length_a 9.9304(5)
_cell_length_b 15.6402(8)
_cell_length_c 16.5800(8)
_cell_measurement_reflns_used 9956
_cell_measurement_temperature 100(2)
_cell_measurement_theta_max 23.62
_cell_measurement_theta_min 2.55
_cell_volume 2532.6(2)
_computing_molecular_graphics 'Olex2 (Dolomanov et al., 2009)'
_computing_publication_material 'Olex2 (Dolomanov et al., 2009)'
_computing_structure_refinement 'XH (Sheldrick, 2008)'
_computing_structure_solution 'SIR2004 (Burla et al., 2007)'
_diffrn_ambient_temperature 100.1
_diffrn_detector 'Bruker APEX2 area detector'
_diffrn_detector_area_resol_mean 7.9
_diffrn_detector_type 'CCD area detector'
_diffrn_measured_fraction_theta_full 0.9921
_diffrn_measured_fraction_theta_max 0.9921
_diffrn_measurement_device 'three-circle diffractometer'
_diffrn_measurement_device_type 'Bruker SMART APEX2 area detector'
_diffrn_measurement_method '\w and \f scans'
_diffrn_radiation_monochromator 'mirror optics'
_diffrn_radiation_probe x-ray
_diffrn_radiation_type 'Mo K\a'
_diffrn_radiation_wavelength 0.71073
_diffrn_reflns_av_R_equivalents 0.0629
_diffrn_reflns_av_unetI/netI 0.0501
_diffrn_reflns_limit_h_max 11
_diffrn_reflns_limit_h_min -11
_diffrn_reflns_limit_k_max 18
_diffrn_reflns_limit_k_min -18
_diffrn_reflns_limit_l_max 19
_diffrn_reflns_limit_l_min -19
_diffrn_reflns_number 56125
_diffrn_reflns_theta_full 25.3449
_diffrn_reflns_theta_max 25.34
_diffrn_reflns_theta_min 1.23
_diffrn_source 'microfocus sealed X-ray tube'
_diffrn_source_type 'Incoatec I\ms'
_diffrn_standards_number 0
_exptl_absorpt_coefficient_mu 0.995
_exptl_absorpt_correction_T_max 0.7471
_exptl_absorpt_correction_T_min 0.6658
_exptl_absorpt_correction_type none
_exptl_absorpt_process_details
;
SADABS-2008/1 (Bruker,2008) was used for absorption correction.
wR2(int) was 0.0800 before and 0.0585 after correction.
The Ratio of minimum to maximum transmission is 0.8912.
The \l/2 correction factor is 0.0015.
;
_exptl_crystal_colour orange
_exptl_crystal_colour_primary orange
_exptl_crystal_density_diffrn 1.5840
_exptl_crystal_density_method 'not measured'
_exptl_crystal_description plate
_exptl_crystal_F_000 1234.4362
_exptl_crystal_size_max 1.15
_exptl_crystal_size_mid 0.43
_exptl_crystal_size_min 0.11
_refine_diff_density_max 0.5949
_refine_diff_density_min -0.5505
_refine_diff_density_rms 0.1184
_refine_ls_d_res_high 0.8302
_refine_ls_d_res_low 16.5401
_refine_ls_goodness_of_fit_ref 1.0368
_refine_ls_hydrogen_treatment constr
_refine_ls_matrix_type full
_refine_ls_number_constraints 90
_refine_ls_number_parameters 686
_refine_ls_number_reflns 9182
_refine_ls_number_restraints 0
_refine_ls_restrained_S_all 1.0368
_refine_ls_R_factor_all 0.0578
_refine_ls_R_factor_gt 0.0348
_refine_ls_shift/su_max 0.0008
_refine_ls_shift/su_mean 0.0002
_refine_ls_structure_factor_coef Fsqd
_refine_ls_weighting_details 'w=1/[\s^2^(Fo^2^)+(0.0235P)^2^+2.1556P] where P=(Fo^2^+2Fc^2^)/3'
_refine_ls_weighting_scheme calc
_refine_ls_wR_factor_gt 0.0682
_refine_ls_wR_factor_ref 0.0760
_reflns_Friedel_coverage 0.0
_reflns_limit_h_max 11
_reflns_limit_h_min -11
_reflns_limit_k_max 18
_reflns_limit_k_min -18
_reflns_limit_l_max 19
_reflns_limit_l_min 0
_reflns_number_gt 6959
_reflns_number_total 9182
_reflns_threshold_expression I>=2u(I)
_cod_depositor_comments
;

2017-11-06
Z value and formula fixed to values more according to usual
chemical conventions.                 miguel
;
_cod_original_formula_sum 'C50 H50 Cu2 F12 N10 P2'
_cod_original_formula_weight 1208.04
_cod_original_formula_moiety '2(C25 H25 Cu N5), 2(F6 P)'
_cod_original_formula_units_Z 2
_cod_data_source_file c7dt02711g2.cif
_cod_data_source_block final1
_cod_database_code 7044063
_olex2_refinement_description
;
1. Fixed Uiso
 At 1.2 times of:
  All C(H) groups, All C(H,H) groups
 At 1.5 times of:
  All C(H,H,H) groups
2.a Secondary CH2 refined with riding coordinates:
 C10(H10a,H10b), C2(H2a,H2b), C6(H6a,H6b), C11(H11a,H11b), C31(H31a,H31b),
 C43(H43a,H43b)
2.b Aromatic/amide H refined with riding coordinates:
 C5(H5), C8(H8), C9(H9), C0AA(H0AA), C13(H13), C14(H14), C15(H15), C16(H16),
 C17(H17), C18(H18), C19(H19), C20(H20), C21(H21), C22(H22), C23(H23), C24(H24),
  C26(H26), C27(H27), C28(H28), C29(H29), C33(H33), C34(H34), C35(H35),
 C36(H36), C39(H39), C40(H40), C41(H41), C42(H42), C45(H45), C46(H46), C47(H47),
  C48(H48)
2.c Idealised Me refined as rotating group:
 C3(H3a,H3b,H3c), C37(H37a,H37b,H37c)
;
_olex2_submission_special_instructions 'No special instructions were received'

loop_
_space_group_symop_id
_space_group_symop_operation_xyz
1 x,y,z
2 -x,-y,-z

loop_
_atom_site_label
_atom_site_type_symbol
_atom_site_fract_x
_atom_site_fract_y
_atom_site_fract_z
_atom_site_U_iso_or_equiv
_atom_site_adp_type
_atom_site_occupancy
_atom_site_refinement_flags_posn
Cu1 Cu 0.06826(3) 0.87053(2) 0.134278(19) 0.01429(9) Uani 1.000000 .
Cu2 Cu 0.02630(3) 0.68609(2) 0.419606(19) 0.01530(9) Uani 1.000000 .
P1 P 0.65931(8) 1.07483(5) 0.28055(4) 0.01970(17) Uani 1.000000 .
P2 P 0.33479(8) 0.44227(5) 0.18420(5) 0.02069(18) Uani 1.000000 .
F1 F 0.50336(16) 1.04950(11) 0.30185(11) 0.0349(5) Uani 1.000000 .
F2 F 0.69394(19) 1.11763(11) 0.36979(10) 0.0361(5) Uani 1.000000 .
F3 F 0.63124(19) 1.16546(11) 0.25123(10) 0.0350(4) Uani 1.000000 .
F4 F 0.68656(17) 0.98274(11) 0.30963(10) 0.0316(4) Uani 1.000000 .
F5 F 0.81626(18) 1.09884(13) 0.25985(12) 0.0477(5) Uani 1.000000 .
F6 F 0.6252(2) 1.03173(11) 0.19076(10) 0.0397(5) Uani 1.000000 .
F7 F 0.44819(18) 0.51250(13) 0.14876(12) 0.0452(5) Uani 1.000000 .
F8 F 0.44827(19) 0.38863(12) 0.21224(11) 0.0392(5) Uani 1.000000 .
F9 F 0.22023(19) 0.37231(12) 0.21953(12) 0.0480(5) Uani 1.000000 .
F10 F 0.3175(2) 0.38877(12) 0.09926(10) 0.0423(5) Uani 1.000000 .
F11 F 0.3528(2) 0.49609(12) 0.26980(11) 0.0542(6) Uani 1.000000 .
F12 F 0.22170(17) 0.49659(11) 0.15636(11) 0.0361(5) Uani 1.000000 .
N5 N 0.1538(2) 0.99872(14) 0.13755(13) 0.0158(5) Uani 1.000000 .
N4 N 0.1895(2) 0.87584(14) 0.01571(13) 0.0151(5) Uani 1.000000 .
N1 N 0.0685(2) 0.72254(14) 0.08402(12) 0.0134(5) Uani 1.000000 .
N2 N 0.1933(2) 0.82447(14) 0.21716(12) 0.0133(5) Uani 1.000000 .
C5 C 0.2890(3) 0.70265(18) 0.25692(16) 0.0168(6) Uani 1.000000 .
H5 H 0.2873(3) 0.64163(18) 0.25339(16) 0.0202(7) Uiso 1.000000 R
N3 N -0.1307(2) 0.82294(14) 0.11722(13) 0.0149(5) Uani 1.000000 .
N7 N -0.1911(2) 0.73250(14) 0.39267(12) 0.0137(5) Uani 1.000000 .
N8 N -0.0923(2) 0.67485(14) 0.53755(13) 0.0147(5) Uani 1.000000 .
N9 N 0.1696(2) 0.65502(14) 0.49927(13) 0.0176(5) Uani 1.000000 .
C10 C -0.1406(3) 0.80321(17) 0.34157(16) 0.0165(6) Uani 1.000000 .
H10a H -0.1159(3) 0.77877(17) 0.28868(16) 0.0198(7) Uiso 1.000000 R
H10b H -0.2135(3) 0.83795(17) 0.33182(16) 0.0198(7) Uiso 1.000000 R
N11 N 0.0742(2) 0.81857(14) 0.41664(13) 0.0147(5) Uani 1.000000 .
N12 N -0.0631(2) 0.59752(14) 0.33411(13) 0.0136(5) Uani 1.000000 .
C1 C 0.2491(3) 1.02266(18) 0.08339(16) 0.0174(6) Uani 1.000000 .
C2 C 0.2998(3) 0.94957(18) 0.03579(17) 0.0199(6) Uani 1.000000 .
H2a H 0.3729(3) 0.92976(18) 0.06788(17) 0.0238(8) Uiso 1.000000 R
H2b H 0.3394(3) 0.97147(18) -0.01474(17) 0.0238(8) Uiso 1.000000 R
C3 C 0.0988(3) 0.8962(2) -0.04956(16) 0.0235(7) Uani 1.000000 .
H3a H 0.1488(6) 0.9016(11) -0.0997(3) 0.0352(10) Uiso 1.000000 GR
H3b H 0.0197(9) 0.8494(6) -0.0576(7) 0.0352(10) Uiso 1.000000 GR
H3c H 0.0677(14) 0.9510(6) -0.0349(5) 0.0352(10) Uiso 1.000000 GR
C4 C 0.2390(3) 0.79558(18) -0.00370(15) 0.0153(6) Uani 1.000000 .
C1AA C 0.1815(3) 0.71999(17) 0.03218(15) 0.0151(6) Uani 1.000000 .
C6 C 0.0812(3) 0.68377(17) 0.16140(15) 0.0149(6) Uani 1.000000 .
H6a H -0.0064(3) 0.67933(17) 0.18913(15) 0.0179(7) Uiso 1.000000 R
H6b H 0.1023(3) 0.62442(17) 0.15195(15) 0.0179(7) Uiso 1.000000 R
C7 C 0.1932(3) 0.73847(17) 0.21405(15) 0.0130(6) Uani 1.000000 .
C8 C 0.2895(3) 0.87629(17) 0.26335(15) 0.0148(6) Uani 1.000000 .
H8 H 0.2902(3) 0.93718(17) 0.26536(15) 0.0177(7) Uiso 1.000000 R
C9 C 0.3881(3) 0.84549(18) 0.30825(16) 0.0174(6) Uani 1.000000 .
H9 H 0.4548(3) 0.88422(18) 0.34062(16) 0.0209(7) Uiso 1.000000 R
C0AA C 0.3873(3) 0.75701(18) 0.30502(16) 0.0192(6) Uani 1.000000 .
H0AA H 0.4536(3) 0.73376(18) 0.33547(16) 0.0230(8) Uiso 1.000000 R
C11 C -0.0663(3) 0.69615(18) 0.04444(16) 0.0170(6) Uani 1.000000 .
H11a H -0.0612(3) 0.70926(18) -0.01321(16) 0.0204(7) Uiso 1.000000 R
H11b H -0.0943(3) 0.63258(18) 0.04684(16) 0.0204(7) Uiso 1.000000 R
C12 C -0.1731(3) 0.74191(18) 0.08343(15) 0.0156(6) Uani 1.000000 .
C13 C -0.2266(3) 0.86617(18) 0.14759(15) 0.0160(6) Uani 1.000000 .
H13 H -0.1985(3) 0.92384(18) 0.17020(15) 0.0192(7) Uiso 1.000000 R
C14 C -0.3633(3) 0.83063(19) 0.14737(16) 0.0210(7) Uani 1.000000 .
H14 H -0.4276(3) 0.86313(19) 0.16959(16) 0.0252(8) Uiso 1.000000 R
C15 C -0.4051(3) 0.7472(2) 0.11440(17) 0.0236(7) Uani 1.000000 .
H15 H -0.4987(3) 0.7211(2) 0.11382(17) 0.0284(8) Uiso 1.000000 R
C16 C -0.3088(3) 0.70216(19) 0.08221(16) 0.0202(7) Uani 1.000000 .
H16 H -0.3354(3) 0.64443(19) 0.05944(16) 0.0243(8) Uiso 1.000000 R
C17 C 0.2358(3) 0.64411(18) 0.01749(16) 0.0178(6) Uani 1.000000 .
H17 H 0.1992(3) 0.59303(18) 0.04316(16) 0.0213(8) Uiso 1.000000 R
C18 C 0.3432(3) 0.64263(19) -0.03442(16) 0.0216(7) Uani 1.000000 .
H18 H 0.3816(3) 0.59130(19) -0.04306(16) 0.0259(8) Uiso 1.000000 R
C19 C 0.3934(3) 0.71611(19) -0.07315(17) 0.0229(7) Uani 1.000000 .
H19 H 0.4637(3) 0.71449(19) -0.11062(17) 0.0275(8) Uiso 1.000000 R
C20 C 0.3427(3) 0.79196(19) -0.05815(16) 0.0202(7) Uani 1.000000 .
H20 H 0.3787(3) 0.84227(19) -0.08514(16) 0.0242(8) Uiso 1.000000 R
C21 C 0.3030(3) 1.10876(19) 0.07454(18) 0.0245(7) Uani 1.000000 .
H21 H 0.3679(3) 1.12400(19) 0.03456(18) 0.0294(8) Uiso 1.000000 R
C22 C 0.2614(3) 1.17253(19) 0.12444(19) 0.0271(7) Uani 1.000000 .
H22 H 0.2977(3) 1.23209(19) 0.11947(19) 0.0326(9) Uiso 1.000000 R
C23 C 0.1669(3) 1.14837(18) 0.18130(17) 0.0233(7) Uani 1.000000 .
H23 H 0.1381(3) 1.19071(18) 0.21720(17) 0.0280(8) Uiso 1.000000 R
C24 C 0.1150(3) 1.06176(18) 0.18517(16) 0.0196(6) Uani 1.000000 .
H24 H 0.0478(3) 1.04556(18) 0.22369(16) 0.0235(8) Uiso 1.000000 R
C25 C -0.2451(3) 0.75824(16) 0.46823(15) 0.0129(6) Uani 1.000000 .
C26 C -0.3438(3) 0.81148(17) 0.47211(16) 0.0160(6) Uani 1.000000 .
H26 H -0.3733(3) 0.83409(17) 0.42397(16) 0.0192(7) Uiso 1.000000 R
C27 C -0.3999(3) 0.83228(17) 0.54445(17) 0.0194(6) Uani 1.000000 .
H27 H -0.4672(3) 0.86887(17) 0.54590(17) 0.0232(8) Uiso 1.000000 R
C28 C -0.3575(3) 0.79949(18) 0.61481(17) 0.0218(7) Uani 1.000000 .
H28 H -0.3967(3) 0.81268(18) 0.66467(17) 0.0261(8) Uiso 1.000000 R
C29 C -0.2583(3) 0.74772(17) 0.61229(16) 0.0187(6) Uani 1.000000 .
H29 H -0.2296(3) 0.72533(17) 0.66075(16) 0.0225(8) Uiso 1.000000 R
C30 C -0.1990(3) 0.72749(16) 0.53974(16) 0.0142(6) Uani 1.000000 .
C31 C 0.0186(3) 0.70504(18) 0.59862(16) 0.0196(6) Uani 1.000000 .
H31a H 0.0372(3) 0.76936(18) 0.60279(16) 0.0236(8) Uiso 1.000000 R
H31b H -0.0110(3) 0.68513(18) 0.65192(16) 0.0236(8) Uiso 1.000000 R
C32 C 0.1481(3) 0.67160(17) 0.57792(16) 0.0170(6) Uani 1.000000 .
C33 C 0.2876(3) 0.62853(17) 0.48005(18) 0.0197(6) Uani 1.000000 .
H33 H 0.3033(3) 0.61614(17) 0.42467(18) 0.0237(8) Uiso 1.000000 R
C34 C 0.3859(3) 0.61866(18) 0.53671(19) 0.0253(7) Uani 1.000000 .
H34 H 0.4681(3) 0.60017(18) 0.52074(19) 0.0303(9) Uiso 1.000000 R
C35 C 0.3637(3) 0.63597(19) 0.61735(19) 0.0289(8) Uani 1.000000 .
H35 H 0.4300(3) 0.62931(19) 0.65790(19) 0.0347(9) Uiso 1.000000 R
C36 C 0.2434(3) 0.66313(18) 0.63787(18) 0.0236(7) Uani 1.000000 .
H36 H 0.2261(3) 0.67594(18) 0.69295(18) 0.0283(8) Uiso 1.000000 R
C37 C -0.1494(3) 0.58248(17) 0.54434(17) 0.0202(7) Uani 1.000000 .
H37a H -0.1929(15) 0.5751(2) 0.5964(5) 0.0303(10) Uiso 1.000000 GR
H37b H -0.2175(13) 0.5630(3) 0.5003(6) 0.0303(10) Uiso 1.000000 GR
H37c H -0.0758(4) 0.5479(2) 0.5408(10) 0.0303(10) Uiso 1.000000 GR
C38 C -0.0180(3) 0.86047(17) 0.38145(15) 0.0148(6) Uani 1.000000 .
C39 C 0.1834(3) 0.86675(18) 0.45551(16) 0.0170(6) Uani 1.000000 .
H39 H 0.2481(3) 0.83787(18) 0.48120(16) 0.0204(7) Uiso 1.000000 R
C40 C 0.2065(3) 0.95651(18) 0.46005(17) 0.0217(7) Uani 1.000000 .
H40 H 0.2850(3) 0.98841(18) 0.48858(17) 0.0260(8) Uiso 1.000000 R
C41 C 0.1139(3) 0.99893(19) 0.42259(17) 0.0227(7) Uani 1.000000 .
H41 H 0.1283(3) 1.06059(19) 0.42377(17) 0.0272(8) Uiso 1.000000 R
C42 C -0.0005(3) 0.95012(18) 0.38317(16) 0.0194(6) Uani 1.000000 .
H42 H -0.0665(3) 0.97797(18) 0.35747(16) 0.0233(8) Uiso 1.000000 R
C43 C -0.2746(3) 0.65797(17) 0.34855(16) 0.0170(6) Uani 1.000000 .
H43a H -0.3351(3) 0.62531(17) 0.38679(16) 0.0204(7) Uiso 1.000000 R
H43b H -0.3334(3) 0.67923(17) 0.30770(16) 0.0204(7) Uiso 1.000000 R
C44 C -0.1925(3) 0.59681(17) 0.30651(15) 0.0148(6) Uani 1.000000 .
C45 C 0.0035(3) 0.53746(17) 0.29995(16) 0.0161(6) Uani 1.000000 .
H45 H 0.0946(3) 0.53682(17) 0.31865(16) 0.0194(7) Uiso 1.000000 R
C46 C -0.0525(3) 0.47689(18) 0.23955(17) 0.0205(7) Uani 1.000000 .
H46 H -0.0019(3) 0.43489(18) 0.21816(17) 0.0245(8) Uiso 1.000000 R
C47 C -0.1830(3) 0.47854(18) 0.21090(17) 0.0239(7) Uani 1.000000 .
H47 H -0.2240(3) 0.43829(18) 0.16853(17) 0.0287(8) Uiso 1.000000 R
C48 C -0.2533(3) 0.53936(18) 0.24450(16) 0.0197(6) Uani 1.000000 .
H48 H -0.3434(3) 0.54189(18) 0.22516(16) 0.0237(8) Uiso 1.000000 R

loop_
_atom_site_aniso_label
_atom_site_aniso_U_11
_atom_site_aniso_U_22
_atom_site_aniso_U_33
_atom_site_aniso_U_12
_atom_site_aniso_U_13
_atom_site_aniso_U_23
Cu1 0.01439(18) 0.01522(18) 0.01344(18) 0.00252(14) 0.00068(14) 0.00235(14)
Cu2 0.01522(18) 0.01678(19) 0.01383(18) 0.00307(14) -0.00289(14) 0.00097(14)
P1 0.0215(4) 0.0208(4) 0.0175(4) 0.0056(3) 0.0028(3) 0.0001(3)
P2 0.0235(4) 0.0196(4) 0.0212(4) 0.0103(3) 0.0003(3) 0.0001(3)
F1 0.0203(10) 0.0267(10) 0.0583(13) 0.0061(8) 0.0063(9) -0.0001(9)
F2 0.0508(12) 0.0357(11) 0.0198(9) 0.0040(9) -0.0048(8) -0.0041(8)
F3 0.0545(12) 0.0229(10) 0.0285(10) 0.0088(9) 0.0001(9) 0.0044(8)
F4 0.0337(10) 0.0273(10) 0.0370(11) 0.0144(8) -0.0015(8) 0.0051(8)
F5 0.0258(11) 0.0612(14) 0.0557(13) 0.0024(10) 0.0177(9) 0.0090(11)
F6 0.0662(14) 0.0335(11) 0.0223(10) 0.0211(10) -0.0062(9) -0.0074(8)
F7 0.0253(10) 0.0551(13) 0.0518(13) -0.0070(9) -0.0062(9) 0.0198(10)
F8 0.0432(12) 0.0490(12) 0.0322(10) 0.0316(10) -0.0118(9) -0.0031(9)
F9 0.0408(12) 0.0428(12) 0.0651(14) 0.0092(10) 0.0104(10) 0.0345(11)
F10 0.0647(14) 0.0386(11) 0.0257(10) 0.0223(10) -0.0168(9) -0.0095(8)
F11 0.1073(18) 0.0381(12) 0.0240(10) 0.0363(12) -0.0026(11) -0.0094(9)
F12 0.0293(10) 0.0358(11) 0.0512(12) 0.0208(9) 0.0100(9) 0.0221(9)
N5 0.0165(12) 0.0179(13) 0.0136(12) 0.0047(10) -0.0032(10) 0.0031(10)
N4 0.0121(12) 0.0200(13) 0.0140(12) 0.0044(10) -0.0001(9) 0.0047(10)
N1 0.0105(12) 0.0203(13) 0.0097(11) 0.0031(10) 0.0009(9) 0.0023(9)
N2 0.0154(12) 0.0140(12) 0.0111(11) 0.0028(10) 0.0008(10) 0.0029(9)
C5 0.0181(15) 0.0152(15) 0.0184(15) 0.0043(12) 0.0042(12) 0.0045(12)
N3 0.0147(12) 0.0188(13) 0.0121(12) 0.0044(10) -0.0005(10) 0.0041(10)
N7 0.0169(12) 0.0128(12) 0.0108(11) 0.0008(10) -0.0005(9) 0.0004(9)
N8 0.0171(12) 0.0124(12) 0.0148(12) 0.0034(10) -0.0026(10) 0.0024(9)
N9 0.0189(13) 0.0121(12) 0.0214(13) 0.0018(10) -0.0038(10) 0.0027(10)
C10 0.0186(15) 0.0204(15) 0.0122(14) 0.0079(12) -0.0015(12) 0.0020(12)
N11 0.0158(12) 0.0162(12) 0.0126(12) 0.0032(10) 0.0019(10) 0.0021(10)
N12 0.0139(12) 0.0140(12) 0.0133(12) 0.0023(10) 0.0022(10) 0.0035(9)
C1 0.0135(15) 0.0203(16) 0.0188(15) 0.0037(12) -0.0057(12) 0.0067(12)
C2 0.0150(15) 0.0213(16) 0.0234(16) 0.0011(12) 0.0039(12) 0.0067(13)
C3 0.0219(16) 0.0367(19) 0.0141(15) 0.0108(14) -0.0026(12) 0.0050(13)
C4 0.0130(14) 0.0227(16) 0.0106(14) 0.0045(12) -0.0020(11) 0.0003(12)
C1AA 0.0135(14) 0.0202(15) 0.0110(14) 0.0028(12) -0.0023(11) -0.0017(11)
C6 0.0168(15) 0.0143(15) 0.0138(14) 0.0025(12) 0.0027(11) 0.0025(11)
C7 0.0129(14) 0.0150(15) 0.0110(13) 0.0012(12) 0.0042(11) 0.0018(11)
C8 0.0182(15) 0.0123(14) 0.0133(14) 0.0014(12) 0.0004(12) -0.0000(11)
C9 0.0161(15) 0.0194(16) 0.0157(14) 0.0002(12) 0.0004(12) 0.0008(12)
C0AA 0.0140(15) 0.0260(17) 0.0195(15) 0.0078(13) 0.0002(12) 0.0055(13)
C11 0.0151(15) 0.0205(16) 0.0147(14) 0.0022(12) -0.0012(12) -0.0018(12)
C12 0.0174(15) 0.0214(16) 0.0077(13) 0.0027(12) -0.0002(11) 0.0014(11)
C13 0.0160(15) 0.0212(16) 0.0118(14) 0.0061(12) 0.0004(11) 0.0019(12)
C14 0.0179(16) 0.0350(18) 0.0122(14) 0.0108(14) 0.0011(12) 0.0008(13)
C15 0.0124(15) 0.0388(19) 0.0187(15) 0.0012(14) 0.0028(12) 0.0006(14)
C16 0.0169(16) 0.0241(17) 0.0176(15) -0.0012(13) -0.0015(12) -0.0023(12)
C17 0.0191(15) 0.0197(16) 0.0145(14) 0.0047(12) -0.0018(12) -0.0025(12)
C18 0.0198(16) 0.0266(17) 0.0190(15) 0.0103(13) -0.0050(13) -0.0101(13)
C19 0.0155(15) 0.0351(19) 0.0179(16) 0.0057(14) 0.0035(12) -0.0062(14)
C20 0.0144(15) 0.0293(17) 0.0166(15) 0.0032(13) -0.0008(12) 0.0008(13)
C21 0.0179(16) 0.0238(17) 0.0310(18) -0.0010(13) -0.0013(13) 0.0086(14)
C22 0.0249(17) 0.0162(16) 0.0378(19) -0.0020(13) -0.0088(15) 0.0016(14)
C23 0.0268(17) 0.0186(16) 0.0240(17) 0.0052(13) -0.0119(14) -0.0024(13)
C24 0.0200(16) 0.0228(16) 0.0160(15) 0.0040(13) -0.0022(12) 0.0027(12)
C25 0.0123(14) 0.0102(14) 0.0148(14) -0.0017(11) 0.0005(11) -0.0005(11)
C26 0.0151(15) 0.0147(15) 0.0170(15) -0.0006(12) -0.0024(12) 0.0013(12)
C27 0.0163(15) 0.0133(15) 0.0274(17) 0.0007(12) 0.0036(13) -0.0031(12)
C28 0.0241(17) 0.0182(16) 0.0214(16) -0.0007(13) 0.0076(13) -0.0027(13)
C29 0.0258(16) 0.0167(15) 0.0131(14) 0.0015(13) 0.0015(12) 0.0022(12)
C30 0.0157(15) 0.0091(14) 0.0168(14) -0.0002(11) -0.0002(12) 0.0008(11)
C31 0.0268(17) 0.0188(16) 0.0129(14) 0.0043(13) -0.0061(12) -0.0007(12)
C32 0.0190(15) 0.0099(14) 0.0204(15) -0.0028(12) -0.0065(12) 0.0050(12)
C33 0.0182(16) 0.0155(15) 0.0252(16) 0.0003(12) -0.0025(13) 0.0072(12)
C34 0.0159(16) 0.0223(17) 0.0378(19) 0.0011(13) -0.0046(14) 0.0122(14)
C35 0.0208(17) 0.0275(18) 0.036(2) -0.0052(14) -0.0147(14) 0.0160(15)
C36 0.0258(18) 0.0211(16) 0.0206(16) -0.0058(14) -0.0099(13) 0.0085(13)
C37 0.0226(16) 0.0150(15) 0.0238(16) 0.0040(12) 0.0002(13) 0.0062(12)
C38 0.0163(15) 0.0200(15) 0.0088(13) 0.0041(12) 0.0060(11) 0.0031(11)
C39 0.0146(15) 0.0202(16) 0.0161(15) 0.0019(12) 0.0006(12) 0.0029(12)
C40 0.0206(16) 0.0204(16) 0.0215(16) -0.0034(13) 0.0018(13) -0.0005(13)
C41 0.0263(17) 0.0162(16) 0.0255(16) 0.0018(13) 0.0058(14) 0.0033(13)
C42 0.0241(17) 0.0200(16) 0.0169(15) 0.0088(13) 0.0069(13) 0.0068(12)
C43 0.0120(14) 0.0203(15) 0.0177(15) 0.0013(12) -0.0043(12) -0.0016(12)
C44 0.0155(15) 0.0169(15) 0.0120(14) 0.0015(12) 0.0000(11) 0.0052(11)
C45 0.0151(15) 0.0157(15) 0.0184(15) 0.0024(12) 0.0022(12) 0.0075(12)
C46 0.0241(17) 0.0160(15) 0.0212(16) 0.0028(13) 0.0065(13) 0.0002(12)
C47 0.0304(18) 0.0200(16) 0.0183(16) -0.0019(14) -0.0008(13) -0.0055(13)
C48 0.0160(16) 0.0202(16) 0.0208(16) -0.0014(12) -0.0048(12) -0.0006(12)

loop_
_atom_type_symbol
_atom_type_scat_dispersion_real
_atom_type_scat_dispersion_imag
_atom_type_scat_Cromer_Mann_a1
_atom_type_scat_Cromer_Mann_a2
_atom_type_scat_Cromer_Mann_a3
_atom_type_scat_Cromer_Mann_a4
_atom_type_scat_Cromer_Mann_b1
_atom_type_scat_Cromer_Mann_b2
_atom_type_scat_Cromer_Mann_b3
_atom_type_scat_Cromer_Mann_b4
_atom_type_scat_Cromer_Mann_c
_atom_type_scat_source
_atom_type_scat_dispersion_source
C 0.00347 0.00161 2.31000 1.02000 1.58860 0.86500 20.84390 10.20750 0.56870 51.65120 0.215599998832 'International Tables Volume C Table 6.1.1.4 (pp. 500-502)' 'Henke, Gullikson and Davis, At. Data and Nucl. Data Tables, 1993, 54, 2'
F 0.01794 0.01033 3.53920 2.64120 1.51700 1.02430 10.28250 4.29440 0.26150 26.14760 0.277599990368 'International Tables Volume C Table 6.1.1.4 (pp. 500-502)' 'Henke, Gullikson and Davis, At. Data and Nucl. Data Tables, 1993, 54, 2'
H 0.00000 0.00000 0.49300 0.32291 0.14019 0.04081 10.51090 26.12570 3.14236 57.79970 0.0030380000826 'International Tables Volume C Table 6.1.1.4 (pp. 500-502)' 'Henke, Gullikson and Davis, At. Data and Nucl. Data Tables, 1993, 54, 2'
N 0.00653 0.00323 12.21260 3.13220 2.01250 1.16630 0.00570 9.89330 28.99750 0.58260 -11.5290002823 'International Tables Volume C Table 6.1.1.4 (pp. 500-502)' 'Henke, Gullikson and Davis, At. Data and Nucl. Data Tables, 1993, 54, 2'
P 0.10434 0.09671 6.43450 4.17910 1.78000 1.49080 1.90670 27.15700 0.52600 68.16450 1.11489999294 'International Tables Volume C Table 6.1.1.4 (pp. 500-502)' 'Henke, Gullikson and Davis, At. Data and Nucl. Data Tables, 1993, 54, 2'
Cu 0.34125 1.28947 13.33800 7.16760 5.61580 1.67350 3.58280 0.24700 11.39660 64.81260 1.19099998474 'International Tables Volume C Table 6.1.1.4 (pp. 500-502)' 'Henke, Gullikson and Davis, At. Data and Nucl. Data Tables, 1993, 54, 2'

loop_
_geom_angle_atom_site_label_1
_geom_angle_atom_site_label_2
_geom_angle_atom_site_label_3
_geom_angle
N4 Cu1 N5 78.60(8)
N1 Cu1 N5 149.24(8)
N1 Cu1 N4 72.60(7)
N2 Cu1 N5 101.22(8)
N2 Cu1 N4 104.47(8)
N2 Cu1 N1 76.26(8)
N3 Cu1 N5 125.62(9)
N3 Cu1 N4 113.93(8)
N3 Cu1 N1 77.20(8)
N3 Cu1 N2 123.16(8)
N8 Cu2 N7 73.04(7)
N9 Cu2 N7 150.48(8)
N9 Cu2 N8 78.15(8)
N11 Cu2 N7 75.46(8)
N11 Cu2 N8 100.45(8)
N11 Cu2 N9 104.12(9)
N12 Cu2 N7 77.18(8)
N12 Cu2 N8 110.74(8)
N12 Cu2 N9 119.95(9)
N12 Cu2 N11 129.67(9)
F2 P1 F1 89.95(10)
F3 P1 F1 90.24(10)
F3 P1 F2 90.07(10)
F4 P1 F1 89.44(9)
F4 P1 F2 90.36(10)
F4 P1 F3 179.46(10)
F5 P1 F1 179.05(11)
F5 P1 F2 89.93(11)
F5 P1 F3 90.69(11)
F5 P1 F4 89.63(10)
F6 P1 F1 90.28(10)
F6 P1 F2 179.75(11)
F6 P1 F3 90.03(10)
F6 P1 F4 89.54(9)
F6 P1 F5 89.84(11)
F8 P2 F7 90.66(11)
F9 P2 F7 179.55(11)
F9 P2 F8 89.79(11)
F10 P2 F7 89.84(11)
F10 P2 F8 90.26(10)
F10 P2 F9 90.17(11)
F11 P2 F7 90.06(12)
F11 P2 F8 89.53(10)
F11 P2 F9 89.92(12)
F11 P2 F10 179.78(12)
F12 P2 F7 89.09(10)
F12 P2 F8 179.63(11)
F12 P2 F9 90.47(10)
F12 P2 F10 90.01(10)
F12 P2 F11 90.19(11)
C1 N5 Cu1 117.30(18)
C24 N5 Cu1 124.97(19)
C24 N5 C1 117.5(2)
C2 N4 Cu1 101.64(15)
C3 N4 Cu1 107.75(15)
C3 N4 C2 110.5(2)
C4 N4 Cu1 112.01(15)
C4 N4 C2 113.1(2)
C4 N4 C3 111.4(2)
C1AA N1 Cu1 109.44(15)
C6 N1 Cu1 98.62(14)
C6 N1 C1AA 114.9(2)
C11 N1 Cu1 103.82(15)
C11 N1 C1AA 115.0(2)
C11 N1 C6 112.9(2)
C7 N2 Cu1 117.54(17)
C8 N2 Cu1 123.08(18)
C8 N2 C7 118.4(2)
C7 C5 H5 120.52(16)
C0AA C5 H5 120.52(16)
C0AA C5 C7 119.0(3)
C12 N3 Cu1 120.82(18)
C13 N3 Cu1 121.14(18)
C13 N3 C12 117.6(2)
C10 N7 Cu2 97.38(15)
C25 N7 Cu2 108.83(15)
C25 N7 C10 115.6(2)
C43 N7 Cu2 104.64(15)
C43 N7 C10 113.6(2)
C43 N7 C25 114.5(2)
C30 N8 Cu2 112.36(15)
C31 N8 Cu2 101.12(15)
C31 N8 C30 112.9(2)
C37 N8 Cu2 107.78(16)
C37 N8 C30 110.9(2)
C37 N8 C31 111.3(2)
C32 N9 Cu2 115.51(18)
C33 N9 Cu2 126.25(19)
C33 N9 C32 117.9(2)
H10a C10 N7 109.58(13)
H10b C10 N7 109.58(14)
H10b C10 H10a 108.1
C38 C10 N7 110.4(2)
C38 C10 H10a 109.58(14)
C38 C10 H10b 109.58(15)
C38 N11 Cu2 117.89(17)
C39 N11 Cu2 123.81(18)
C39 N11 C38 117.8(2)
C44 N12 Cu2 121.33(17)
C45 N12 Cu2 121.86(18)
C45 N12 C44 116.8(2)
C2 C1 N5 116.1(2)
C21 C1 N5 122.0(3)
C21 C1 C2 121.7(3)
C1 C2 N4 111.8(2)
H2a C2 N4 109.27(14)
H2a C2 C1 109.27(15)
H2b C2 N4 109.27(14)
H2b C2 C1 109.27(15)
H2b C2 H2a 107.9
H3a C3 N4 109.5
H3b C3 N4 109.5
H3b C3 H3a 109.5
H3c C3 N4 109.5
H3c C3 H3a 109.5
H3c C3 H3b 109.5
C1AA C4 N4 119.6(2)
C20 C4 N4 121.2(2)
C20 C4 C1AA 119.2(3)
C4 C1AA N1 119.1(2)
C17 C1AA N1 121.6(2)
C17 C1AA C4 119.3(2)
H6a C6 N1 109.61(13)
H6b C6 N1 109.61(13)
H6b C6 H6a 108.1
C7 C6 N1 110.2(2)
C7 C6 H6a 109.61(13)
C7 C6 H6b 109.61(14)
C5 C7 N2 122.0(2)
C6 C7 N2 115.6(2)
C6 C7 C5 122.4(2)
H8 C8 N2 118.48(15)
C9 C8 N2 123.0(2)
C9 C8 H8 118.48(16)
H9 C9 C8 120.80(16)
C0AA C9 C8 118.4(3)
C0AA C9 H9 120.80(16)
C9 C0AA C5 119.2(3)
H0AA C0AA C5 120.41(16)
H0AA C0AA C9 120.41(16)
H11a C11 N1 109.17(13)
H11b C11 N1 109.17(14)
H11b C11 H11a 107.9
C12 C11 N1 112.2(2)
C12 C11 H11a 109.17(14)
C12 C11 H11b 109.17(15)
C11 C12 N3 117.2(2)
C16 C12 N3 122.1(2)
C16 C12 C11 120.7(2)
H13 C13 N3 118.45(15)
C14 C13 N3 123.1(3)
C14 C13 H13 118.45(17)
H14 C14 C13 120.55(17)
C15 C14 C13 118.9(3)
C15 C14 H14 120.55(16)
H15 C15 C14 120.54(16)
C16 C15 C14 118.9(3)
C16 C15 H15 120.54(17)
C15 C16 C12 119.4(3)
H16 C16 C12 120.30(16)
H16 C16 C15 120.30(17)
H17 C17 C1AA 119.72(16)
C18 C17 C1AA 120.6(3)
C18 C17 H17 119.72(17)
H18 C18 C17 120.27(17)
C19 C18 C17 119.5(3)
C19 C18 H18 120.27(16)
H19 C19 C18 119.67(16)
C20 C19 C18 120.7(3)
C20 C19 H19 119.67(17)
C19 C20 C4 120.6(3)
H20 C20 C4 119.71(17)
H20 C20 C19 119.71(17)
H21 C21 C1 120.34(17)
C22 C21 C1 119.3(3)
C22 C21 H21 120.34(18)
H22 C22 C21 120.55(18)
C23 C22 C21 118.9(3)
C23 C22 H22 120.55(17)
H23 C23 C22 120.70(17)
C24 C23 C22 118.6(3)
C24 C23 H23 120.70(17)
C23 C24 N5 123.6(3)
H24 C24 N5 118.21(16)
H24 C24 C23 118.21(17)
C26 C25 N7 121.9(2)
C30 C25 N7 119.2(2)
C30 C25 C26 118.9(2)
H26 C26 C25 119.28(16)
C27 C26 C25 121.4(3)
C27 C26 H26 119.28(17)
H27 C27 C26 120.21(17)
C28 C27 C26 119.6(3)
C28 C27 H27 120.21(16)
H28 C28 C27 120.12(16)
C29 C28 C27 119.8(3)
C29 C28 H28 120.12(17)
H29 C29 C28 119.41(17)
C30 C29 C28 121.2(3)
C30 C29 H29 119.41(16)
C25 C30 N8 119.9(2)
C29 C30 N8 121.1(2)
C29 C30 C25 119.0(2)
H31a C31 N8 109.22(14)
H31b C31 N8 109.22(14)
H31b C31 H31a 107.9
C32 C31 N8 112.0(2)
C32 C31 H31a 109.22(15)
C32 C31 H31b 109.22(15)
C31 C32 N9 117.5(2)
C36 C32 N9 121.9(3)
C36 C32 C31 120.5(3)
H33 C33 N9 118.51(16)
C34 C33 N9 123.0(3)
C34 C33 H33 118.51(18)
H34 C34 C33 120.51(18)
C35 C34 C33 119.0(3)
C35 C34 H34 120.51(18)
H35 C35 C34 120.68(18)
C36 C35 C34 118.6(3)
C36 C35 H35 120.68(18)
C35 C36 C32 119.6(3)
H36 C36 C32 120.20(18)
H36 C36 C35 120.20(18)
H37a C37 N8 109.5
H37b C37 N8 109.5
H37b C37 H37a 109.5
H37c C37 N8 109.5
H37c C37 H37a 109.5
H37c C37 H37b 109.5
N11 C38 C10 115.4(2)
C42 C38 C10 122.6(2)
C42 C38 N11 122.0(2)
H39 C39 N11 118.45(15)
C40 C39 N11 123.1(3)
C40 C39 H39 118.45(17)
H40 C40 C39 120.55(17)
C41 C40 C39 118.9(3)
C41 C40 H40 120.55(17)
H41 C41 C40 120.64(17)
C42 C41 C40 118.7(3)
C42 C41 H41 120.64(17)
C41 C42 C38 119.5(3)
H42 C42 C38 120.27(17)
H42 C42 C41 120.27(17)
H43a C43 N7 108.79(13)
H43b C43 N7 108.79(14)
H43b C43 H43a 107.7
C44 C43 N7 113.8(2)
C44 C43 H43a 108.79(14)
C44 C43 H43b 108.79(14)
C43 C44 N12 118.2(2)
C48 C44 N12 122.2(2)
C48 C44 C43 119.6(2)
H45 C45 N12 118.04(15)
C46 C45 N12 123.9(3)
C46 C45 H45 118.04(17)
H46 C46 C45 120.77(17)
C47 C46 C45 118.5(3)
C47 C46 H46 120.77(17)
H47 C47 C46 120.56(17)
C48 C47 C46 118.9(3)
C48 C47 H47 120.56(17)
C47 C48 C44 119.7(3)
H48 C48 C44 120.13(16)
H48 C48 C47 120.13(17)

loop_
_geom_bond_atom_site_label_1
_geom_bond_atom_site_label_2
_geom_bond_distance
Cu1 N5 2.039(2)
Cu1 N4 2.332(2)
Cu1 N1 2.415(2)
Cu1 N2 2.066(2)
Cu1 N3 1.998(2)
Cu2 N7 2.428(2)
Cu2 N8 2.311(2)
Cu2 N9 2.051(2)
Cu2 N11 2.051(2)
Cu2 N12 2.002(2)
P1 F1 1.5879(18)
P1 F2 1.5923(17)
P1 F3 1.5898(18)
P1 F4 1.6075(18)
P1 F5 1.5927(18)
P1 F6 1.6015(18)
P2 F7 1.5866(19)
P2 F8 1.5882(18)
P2 F9 1.5903(19)
P2 F10 1.5859(18)
P2 F11 1.5974(19)
P2 F12 1.5911(18)
N5 C1 1.345(3)
N5 C24 1.341(3)
N4 C2 1.467(3)
N4 C3 1.471(3)
N4 C4 1.445(3)
N1 C1AA 1.437(3)
N1 C6 1.462(3)
N1 C11 1.458(3)
N2 C7 1.343(3)
N2 C8 1.336(3)
C5 H5 0.9500
C5 C7 1.382(4)
C5 C0AA 1.383(4)
N3 C12 1.350(3)
N3 C13 1.349(3)
N7 C10 1.462(3)
N7 C25 1.439(3)
N7 C43 1.457(3)
N8 C30 1.447(3)
N8 C31 1.473(3)
N8 C37 1.473(3)
N9 C32 1.345(3)
N9 C33 1.347(3)
C10 H10a 0.9900
C10 H10b 0.9900
C10 C38 1.497(4)
N11 C38 1.350(3)
N11 C39 1.338(3)
N12 C44 1.350(3)
N12 C45 1.344(3)
C1 C2 1.514(4)
C1 C21 1.381(4)
C2 H2a 0.9900
C2 H2b 0.9900
C3 H3a 0.9800
C3 H3b 0.9800
C3 H3c 0.9800
C4 C1AA 1.397(4)
C4 C20 1.394(4)
C1AA C17 1.395(4)
C6 H6a 0.9900
C6 H6b 0.9900
C6 C7 1.507(4)
C8 H8 0.9500
C8 C9 1.379(4)
C9 H9 0.9500
C9 C0AA 1.381(4)
C0AA H0AA 0.9500
C11 H11a 0.9900
C11 H11b 0.9900
C11 C12 1.514(4)
C12 C16 1.386(4)
C13 H13 0.9500
C13 C14 1.378(4)
C14 H14 0.9500
C14 C15 1.377(4)
C15 H15 0.9500
C15 C16 1.381(4)
C16 H16 0.9500
C17 H17 0.9500
C17 C18 1.391(4)
C18 H18 0.9500
C18 C19 1.376(4)
C19 H19 0.9500
C19 C20 1.377(4)
C20 H20 0.9500
C21 H21 0.9500
C21 C22 1.382(4)
C22 H22 0.9500
C22 C23 1.373(4)
C23 H23 0.9500
C23 C24 1.372(4)
C24 H24 0.9500
C25 C26 1.388(4)
C25 C30 1.399(4)
C26 H26 0.9500
C26 C27 1.381(4)
C27 H27 0.9500
C27 C28 1.384(4)
C28 H28 0.9500
C28 C29 1.376(4)
C29 H29 0.9500
C29 C30 1.397(4)
C31 H31a 0.9900
C31 H31b 0.9900
C31 C32 1.509(4)
C32 C36 1.380(4)
C33 H33 0.9500
C33 C34 1.369(4)
C34 H34 0.9500
C34 C35 1.380(4)
C35 H35 0.9500
C35 C36 1.378(4)
C36 H36 0.9500
C37 H37a 0.9800
C37 H37b 0.9800
C37 H37c 0.9800
C38 C42 1.382(4)
C39 H39 0.9500
C39 C40 1.381(4)
C40 H40 0.9500
C40 C41 1.375(4)
C41 H41 0.9500
C41 C42 1.382(4)
C42 H42 0.9500
C43 H43a 0.9900
C43 H43b 0.9900
C43 C44 1.510(4)
C44 C48 1.381(4)
C45 H45 0.9500
C45 C46 1.375(4)
C46 H46 0.9500
C46 C47 1.373(4)
C47 H47 0.9500
C47 C48 1.373(4)
C48 H48 0.9500
